data_4301956
loop_
_publ_author_name
'Cheng Rong'
'Zhiwu Yu'
'Qiang Wang'
'Shou-Tian Zheng'
'Chun-Yang Pan'
'Feng Deng'
'Guo-Yu Yang'

_publ_contact_author_address
; 
State Key Laboratory of Structural Chemistry
Fujian Institute of Research on the structure of matter
Chinese Academy of Sciences
Fuzhou, Fujian 350002
P. R. China
;
_publ_contact_author_email ygy@fjirsm.ac.cn
_publ_contact_author_fax '86 591 83710051'
_publ_contact_author_name 'Professor Guo-Yu Yang'
_publ_contact_author_phone '86 591 83710051'
_publ_section_title
;
Aluminoborates with Open Frameworks: Syntheses, Structures, and Properties
;
_journal_name_full 'Inorganic Chemistry'
_journal_page_first 3650
_journal_page_last 3659
_journal_paper_doi 10.1021/ic802124v
_journal_volume 48
_journal_year 2009
_chemical_formula_sum 'Al B5 H16 N2 O14'
_chemical_formula_weight 349.18
_chemical_name_systematic
; 
 ? 
;
_space_group_IT_number 20
_symmetry_cell_setting orthorhombic
_symmetry_space_group_name_Hall 'C 2c 2'
_symmetry_space_group_name_H-M 'C 2 2 21'
_atom_sites_solution_hydrogens geom
_atom_sites_solution_primary direct
_atom_sites_solution_secondary difmap
_audit_creation_method SHELXL-97
_cell_angle_alpha 90.00
_cell_angle_beta 90.00
_cell_angle_gamma 90.00
_cell_formula_units_Z 4
_cell_length_a 9.335(4)
_cell_length_b 10.487(5)
_cell_length_c 14.165(7)
_cell_measurement_reflns_used 2280
_cell_measurement_temperature 293(2)
_cell_measurement_theta_max 27.4680
_cell_measurement_theta_min 2.8759
_cell_volume 1386.7(11)
_computing_cell_refinement 'CrystalClear (Rigaku/MSC Inc., 2005)'
_computing_data_collection 'CrystalClear (Rigaku/MSC Inc., 2005)'
_computing_data_reduction 'CrystalClear (Rigaku/MSC Inc., 2005)'
_computing_structure_refinement 'SHELXL-97 (Sheldrick, 1997)'
_computing_structure_solution 'SHELXS-97 (Sheldrick, 1990)'
_diffrn_ambient_temperature 293(2)
_diffrn_detector_area_resol_mean 28.5714
_diffrn_measured_fraction_theta_full 0.990
_diffrn_measured_fraction_theta_max 0.990
_diffrn_measurement_device_type 'Saturn70 (4x4 bin mode)'
_diffrn_measurement_method CCD_Profile_fitting
_diffrn_radiation_monochromator graphite
_diffrn_radiation_source 'fine-focus sealed tube'
_diffrn_radiation_type MoK\a
_diffrn_radiation_wavelength 0.71073
_diffrn_reflns_av_R_equivalents 0.0213
_diffrn_reflns_av_sigmaI/netI 0.0182
_diffrn_reflns_limit_h_max 7
_diffrn_reflns_limit_h_min -12
_diffrn_reflns_limit_k_max 13
_diffrn_reflns_limit_k_min -13
_diffrn_reflns_limit_l_max 18
_diffrn_reflns_limit_l_min -18
_diffrn_reflns_number 5366
_diffrn_reflns_theta_full 27.48
_diffrn_reflns_theta_max 27.48
_diffrn_reflns_theta_min 2.88
_exptl_absorpt_coefficient_mu 0.221
_exptl_absorpt_correction_T_max 1.0000
_exptl_absorpt_correction_T_min 0.9058
_exptl_absorpt_correction_type multi-scan
_exptl_crystal_colour Colorless
_exptl_crystal_density_diffrn 1.673
_exptl_crystal_density_method 'not measured'
_exptl_crystal_description Prism
_exptl_crystal_F_000 720
_exptl_crystal_size_max 0.5200
_exptl_crystal_size_mid 0.4800
_exptl_crystal_size_min 0.3500
_refine_diff_density_max 0.248
_refine_diff_density_min -0.346
_refine_diff_density_rms 0.054
_refine_ls_abs_structure_details 'Flack H D (1983), Acta Cryst. A39, 876-881'
_refine_ls_abs_structure_Flack 0.0(2)
_refine_ls_extinction_method none
_refine_ls_goodness_of_fit_ref 1.163
_refine_ls_hydrogen_treatment constr
_refine_ls_matrix_type full
_refine_ls_number_parameters 102
_refine_ls_number_reflns 1577
_refine_ls_number_restraints 0
_refine_ls_restrained_S_all 1.163
_refine_ls_R_factor_all 0.0315
_refine_ls_R_factor_gt 0.0308
_refine_ls_shift/su_max 0.000
_refine_ls_shift/su_mean 0.000
_refine_ls_structure_factor_coef Fsqd
_refine_ls_weighting_details 'calc w=1/[\s^2^(Fo^2^)+(0.0621P)^2^+0.4037P] where P=(Fo^2^+2Fc^2^)/3'
_refine_ls_weighting_scheme calc
_refine_ls_wR_factor_gt 0.0938
_refine_ls_wR_factor_ref 0.0943
_reflns_number_gt 1536
_reflns_number_total 1577
_reflns_threshold_expression >2sigma(I)
_cod_data_source_file ic802124v_si_002_5.cif
_cod_data_source_block Compound_5
_cod_depositor_comments
;
The following automatic conversions were performed:
'_exptl_absorpt_correction_type' value 'Multi-scan' changed to
'multi-scan' according to
'/home/saulius/struct/CIF-dictionaries/cif_core.dic' dictionary named
'cif_core.dic' version 2.4.1 from 2010-06-29.

Automatic conversion script
Id: cif_fix_enum 1527 2010-12-29 10:47:43Z saulius 
;
_cod_original_cell_volume 1386.6(11)
_cod_original_formula_sum 'H16 Al B5 N2 O14'
_cod_database_code 4301956

loop_
_symmetry_equiv_pos_as_xyz
'x, y, z'
'-x, -y, z+1/2'
'-x, y, -z+1/2'
'x, -y, -z'
'x+1/2, y+1/2, z'
'-x+1/2, -y+1/2, z+1/2'
'-x+1/2, y+1/2, -z+1/2'
'x+1/2, -y+1/2, -z'

loop_
_atom_site_label
_atom_site_type_symbol
_atom_site_fract_x
_atom_site_fract_y
_atom_site_fract_z
_atom_site_U_iso_or_equiv
_atom_site_adp_type
_atom_site_occupancy
_atom_site_symmetry_multiplicity
_atom_site_calc_flag
_atom_site_refinement_flags
_atom_site_disorder_assembly
_atom_site_disorder_group
Al Al 0.13786(6) 0.0000 1.5000 0.01397(16) Uani 1 2 d S . .
B1 B 0.33218(19) 0.11212(18) 1.37162(13) 0.0180(4) Uani 1 1 d . . .
B2 B 0.4902(2) 0.28594(17) 1.41441(13) 0.0199(4) Uani 1 1 d . . .
B3 B 0.5000 0.2002(2) 1.2500 0.0190(5) Uani 1 2 d S . .
O1 O 0.38333(15) 0.19892(13) 1.43758(9) 0.0299(3) Uani 1 1 d . . .
OW1 O 0.2693(4) 0.0000 1.0000 0.1124(19) Uani 1 2 d S . .
O2 O 0.55121(14) 0.28219(13) 1.32713(9) 0.0239(3) Uani 1 1 d . . .
O3 O 0.38120(15) 0.11795(12) 1.28113(8) 0.0241(3) Uani 1 1 d . . .
OW3 O 0.0000 0.0477(2) 1.2500 0.0519(7) Uani 1 2 d S . .
O4 O 0.23707(14) 0.02324(12) 1.39752(9) 0.0237(3) Uani 1 1 d . . .
O5 O 0.52637(15) 0.37037(14) 1.48077(9) 0.0323(4) Uani 1 1 d . . .
OW2 O 0.3687(3) -0.10181(19) 1.17255(16) 0.0740(7) Uani 1 1 d . . .
N N 0.3605(2) -0.2498(2) 1.35763(13) 0.0409(5) Uani 1 1 d . . .
H4 H 0.3816 -0.3231 1.3276 0.049 Uiso 1 1 d R . .
H3 H 0.2720 -0.2220 1.3431 0.049 Uiso 1 1 d R . .
H5 H 0.0612 -0.0052 1.2828 0.049 Uiso 1 1 d R . .
H2 H 0.4359 -0.1986 1.3465 0.049 Uiso 1 1 d R . .
H1 H 0.3636 -0.2534 1.4211 0.049 Uiso 1 1 d R . .
H7 H 0.4349 -0.0453 1.1843 0.049 Uiso 1 1 d R . .
H8 H 0.3052 0.0370 0.9516 0.049 Uiso 1 1 d R . .
H6 H 0.3583 -0.1333 1.1042 0.049 Uiso 1 1 d R . .

loop_
_atom_site_aniso_label
_atom_site_aniso_U_11
_atom_site_aniso_U_22
_atom_site_aniso_U_33
_atom_site_aniso_U_23
_atom_site_aniso_U_13
_atom_site_aniso_U_12
Al 0.0149(3) 0.0145(3) 0.0125(3) -0.0029(2) 0.000 0.000
B1 0.0199(8) 0.0179(8) 0.0162(8) -0.0015(6) 0.0025(7) -0.0037(7)
B2 0.0218(8) 0.0205(8) 0.0174(8) -0.0024(7) 0.0045(7) -0.0049(7)
B3 0.0225(12) 0.0195(11) 0.0148(11) 0.000 0.0054(9) 0.000
O1 0.0377(8) 0.0339(7) 0.0181(6) -0.0091(5) 0.0105(5) -0.0213(6)
OW1 0.0526(17) 0.196(5) 0.088(3) 0.067(3) 0.000 0.000
O2 0.0265(7) 0.0266(6) 0.0186(6) -0.0053(5) 0.0083(5) -0.0106(5)
O3 0.0307(7) 0.0256(6) 0.0159(5) -0.0049(4) 0.0062(5) -0.0111(5)
OW3 0.0801(19) 0.0282(10) 0.0475(14) 0.000 -0.0142(14) 0.000
O4 0.0284(6) 0.0233(6) 0.0194(6) -0.0033(4) 0.0061(5) -0.0111(5)
O5 0.0400(7) 0.0369(7) 0.0200(7) -0.0102(5) 0.0098(5) -0.0233(6)
OW2 0.122(2) 0.0437(10) 0.0564(12) -0.0127(9) -0.0247(15) -0.0039(14)
N 0.0385(10) 0.0545(12) 0.0298(9) -0.0052(8) -0.0024(9) 0.0058(9)

loop_
_atom_type_symbol
_atom_type_description
_atom_type_scat_dispersion_real
_atom_type_scat_dispersion_imag
_atom_type_scat_source
B B 0.0013 0.0007 'International Tables Vol C Tables 4.2.6.8 and 6.1.1.4'
H H 0.0000 0.0000 'International Tables Vol C Tables 4.2.6.8 and 6.1.1.4'
N N 0.0061 0.0033 'International Tables Vol C Tables 4.2.6.8 and 6.1.1.4'
O O 0.0106 0.0060 'International Tables Vol C Tables 4.2.6.8 and 6.1.1.4'
Al Al 0.0645 0.0514 'International Tables Vol C Tables 4.2.6.8 and 6.1.1.4'

loop_
_geom_angle_atom_site_label_1
_geom_angle_atom_site_label_2
_geom_angle_atom_site_label_3
_geom_angle
_geom_angle_site_symmetry_1
_geom_angle_site_symmetry_3
_geom_angle_publ_flag
O5 Al O5 106.21(12) 5_445 8_458 ?
O5 Al O4 109.94(7) 5_445 4_558 ?
O5 Al O4 107.36(6) 8_458 4_558 ?
O5 Al O4 107.36(6) 5_445 . ?
O5 Al O4 109.94(7) 8_458 . ?
O4 Al O4 115.65(10) 4_558 . ?
O4 B1 O3 120.79(15) . . ?
O4 B1 O1 120.00(16) . . ?
O3 B1 O1 119.21(15) . . ?
O5 B2 O2 123.56(16) . . ?
O5 B2 O1 116.76(15) . . ?
O2 B2 O1 119.67(15) . . ?
O2 B3 O2 108.4(2) . 3_657 ?
O2 B3 O3 111.40(7) . . ?
O2 B3 O3 108.67(8) 3_657 . ?
O2 B3 O3 108.67(8) . 3_657 ?
O2 B3 O3 111.40(7) 3_657 3_657 ?
O3 B3 O3 108.3(2) . 3_657 ?
B1 O1 B2 121.17(14) . . ?
B2 O2 B3 123.76(13) . . ?
B1 O3 B3 124.12(12) . . ?
B1 O4 Al 132.81(12) . . ?
B2 O5 Al 141.50(12) . 5 ?

loop_
_geom_bond_atom_site_label_1
_geom_bond_atom_site_label_2
_geom_bond_distance
_geom_bond_site_symmetry_2
_geom_bond_publ_flag
Al O5 1.7335(14) 5_445 ?
Al O5 1.7335(14) 8_458 ?
Al O4 1.7391(14) 4_558 ?
Al O4 1.7391(14) . ?
B1 O4 1.339(2) . ?
B1 O3 1.362(2) . ?
B1 O1 1.389(2) . ?
B2 O5 1.335(2) . ?
B2 O2 1.362(2) . ?
B2 O1 1.391(2) . ?
B3 O2 1.4700(19) . ?
B3 O2 1.4700(19) 3_657 ?
B3 O3 1.473(2) . ?
B3 O3 1.473(2) 3_657 ?
O5 Al 1.7335(14) 5 ?

loop_
_geom_hbond_atom_site_label_D
_geom_hbond_atom_site_label_H
_geom_hbond_atom_site_label_A
_geom_hbond_distance_DH
_geom_hbond_distance_HA
_geom_hbond_distance_DA
_geom_hbond_angle_DHA
_geom_hbond_site_symmetry_A
N H4 OW3 0.90 2.07 2.921(3) 158.2 5_545
N H3 O2 0.90 2.07 2.938(3) 160.7 5_445
OW3 H5 O2 0.92 2.32 3.029(3) 133.6 5_445
OW3 H5 O4 0.92 2.33 3.0544(17) 135.4 .
N H2 OW2 0.90 2.10 2.997(4) 171.4 3_657
N H1 O1 0.90 2.09 2.957(3) 161.5 4_558
N H1 O5 0.90 2.40 3.039(2) 128.4 4_558
OW2 H6 OW1 1.03 2.20 2.824(3) 117.6 .
OW2 H7 O3 0.87 2.25 2.773(2) 118.4 .
OW1 H8 OW2 0.86 1.98 2.824(3) 170.3 4_557
